data_7119207
loop_
_publ_author_name
'Tan, Davin'
'Fri\<s\<ci\'c, Tomislav'

_publ_section_title
;
 Carbodiimide insertion into sulfonimides: one-step route to azepine
 derivatives via a two-atom saccharin ring expansion.
;
_journal_issue 5
_journal_name_full 'Chemical communications (Cambridge, England)'
_journal_page_first 901
_journal_page_last 904
_journal_paper_doi 10.1039/c6cc07331j
_journal_volume 53
_journal_year 2017
_chemical_formula_sum 'C14 H19 N3 O3 S'
_chemical_formula_weight 309.38
_chemical_name_systematic
;
 ?
;
_space_group_crystal_system orthorhombic
_space_group_IT_number 61
_space_group_name_Hall '-P 2ac 2ab'
_space_group_name_H-M_alt 'P b c a'
_symmetry_space_group_name_Hall '-P 2ac 2ab'
_symmetry_space_group_name_H-M 'P b c a'
_atom_sites_solution_hydrogens mixed
_audit_creation_method SHELXL-2013
_audit_update_record
;
2016-07-16 deposited with the CCDC.
2016-12-15 downloaded from the CCDC.
;
_cell_angle_alpha 90
_cell_angle_beta 90
_cell_angle_gamma 90
_cell_formula_units_Z 8
_cell_length_a 11.1911(9)
_cell_length_b 11.3303(9)
_cell_length_c 25.143(2)
_cell_measurement_reflns_used 4142
_cell_measurement_temperature 298
_cell_measurement_theta_max 21.04
_cell_measurement_theta_min 2.44
_cell_volume 3188.1(4)
_computing_structure_refinement 'SHELXL-2013 (Sheldrick, 2013)'
_diffrn_ambient_temperature 298
_diffrn_measured_fraction_theta_full 1.000
_diffrn_measured_fraction_theta_max 0.966
_diffrn_measurement_device_type 'Bruker APEX-II CCD'
_diffrn_radiation_type MoK\a
_diffrn_radiation_wavelength 0.71073
_diffrn_reflns_av_R_equivalents 0.0577
_diffrn_reflns_av_unetI/netI 0.0341
_diffrn_reflns_Laue_measured_fraction_full 1.000
_diffrn_reflns_Laue_measured_fraction_max 0.966
_diffrn_reflns_limit_h_max 14
_diffrn_reflns_limit_h_min -14
_diffrn_reflns_limit_k_max 15
_diffrn_reflns_limit_k_min -15
_diffrn_reflns_limit_l_max 33
_diffrn_reflns_limit_l_min -32
_diffrn_reflns_number 35978
_diffrn_reflns_point_group_measured_fraction_full 1.000
_diffrn_reflns_point_group_measured_fraction_max 0.966
_diffrn_reflns_theta_full 25.242
_diffrn_reflns_theta_max 28.670
_diffrn_reflns_theta_min 1.620
_exptl_absorpt_coefficient_mu 0.216
_exptl_crystal_colour Colorless
_exptl_crystal_density_diffrn 1.289
_exptl_crystal_description Needle
_exptl_crystal_F_000 1312
_exptl_crystal_size_max 0.6
_exptl_crystal_size_mid 0.2
_exptl_crystal_size_min 0.2
_refine_diff_density_max 0.165
_refine_diff_density_min -0.300
_refine_diff_density_rms 0.039
_refine_ls_extinction_method none
_refine_ls_goodness_of_fit_ref 1.026
_refine_ls_hydrogen_treatment mixed
_refine_ls_matrix_type full
_refine_ls_number_parameters 223
_refine_ls_number_reflns 3959
_refine_ls_number_restraints 6
_refine_ls_restrained_S_all 1.025
_refine_ls_R_factor_all 0.0958
_refine_ls_R_factor_gt 0.0439
_refine_ls_shift/su_max 0.001
_refine_ls_shift/su_mean 0.000
_refine_ls_structure_factor_coef Fsqd
_refine_ls_weighting_details 'w=1/[\s^2^(Fo^2^)+(0.0475P)^2^+0.7784P] where P=(Fo^2^+2Fc^2^)/3'
_refine_ls_weighting_scheme calc
_refine_ls_wR_factor_gt 0.1008
_refine_ls_wR_factor_ref 0.1226
_reflns_Friedel_coverage 0.000
_reflns_number_gt 2255
_reflns_number_total 3959
_reflns_threshold_expression 'I > 2\s(I)'
_cod_data_source_file c6cc07331j2.cif
_cod_data_source_block 2
_cod_depositor_comments 'Adding full bibliography for 7119206--7119214.cif.'
_cod_original_cell_volume 3188.0(4)
_cod_database_code 7119207
_shelx_space_group_comment
;
The symmetry employed for this shelxl refinement is uniquely defined
by the following loop, which should always be used as a source of
symmetry information in preference to the above space-group names.
They are only intended as comments.
;
_shelxl_version_number 2013-4

loop_
_space_group_symop_operation_xyz
'x, y, z'
'-x+1/2, -y, z+1/2'
'-x, y+1/2, -z+1/2'
'x+1/2, -y+1/2, -z'
'-x, -y, -z'
'x-1/2, y, -z-1/2'
'x, -y-1/2, z-1/2'
'-x-1/2, y-1/2, z'

loop_
_atom_site_label
_atom_site_type_symbol
_atom_site_fract_x
_atom_site_fract_y
_atom_site_fract_z
_atom_site_U_iso_or_equiv
_atom_site_adp_type
_atom_site_occupancy
_atom_site_site_symmetry_order
_atom_site_calc_flag
_atom_site_refinement_flags_posn
_atom_site_refinement_flags_adp
_atom_site_refinement_flags_occupancy
_atom_site_disorder_assembly
_atom_site_disorder_group
S1 S 0.62736(5) 0.39832(4) 0.37325(2) 0.05512(18) Uani 1 1 d . . . . .
O2 O 0.70147(14) 0.32108(12) 0.40416(6) 0.0665(4) Uani 1 1 d . . . . .
O1 O 0.53090(14) 0.34383(13) 0.34503(7) 0.0740(5) Uani 1 1 d . . . . .
O3 O 0.83367(13) 0.56452(15) 0.48557(6) 0.0655(4) Uani 1 1 d . . . . .
N2 N 0.84489(13) 0.53484(13) 0.39702(6) 0.0441(4) Uani 1 1 d . . . . .
N1 N 0.69933(15) 0.47656(14) 0.33061(6) 0.0511(4) Uani 1 1 d . . . . .
N3 N 0.84770(15) 0.60674(14) 0.31133(6) 0.0526(4) Uani 1 1 d . . . . .
H3 H 0.9081 0.6494 0.3228 0.063 Uiso 1 1 calc R U . . .
C8 C 0.79250(17) 0.53765(16) 0.34598(7) 0.0443(4) Uani 1 1 d . . . . .
C5 C 0.57018(18) 0.50960(17) 0.41450(8) 0.0484(5) Uani 1 1 d . . . . .
C6 C 0.65106(17) 0.58280(17) 0.44089(7) 0.0445(5) Uani 1 1 d . . . . .
C7 C 0.78250(17) 0.55982(17) 0.44299(8) 0.0466(5) Uani 1 1 d . . . . .
C10 C 0.97052(18) 0.48956(19) 0.40294(9) 0.0569(6) Uani 1 1 d . . . . .
H10 H 0.9761 0.4543 0.4393 0.068 Uiso 1 1 calc R U . . .
C4 C 0.44774(19) 0.5250(2) 0.42036(9) 0.0612(6) Uani 1 1 d . . . . .
H4 H 0.3934 0.4736 0.4029 0.073 Uiso 1 1 calc R U . . .
C1 C 0.6058(2) 0.67331(19) 0.47201(8) 0.0556(5) Uani 1 1 d . . . . .
H1 H 0.6592 0.7242 0.4904 0.067 Uiso 1 1 calc R U . . .
C3 C 0.4062(2) 0.6154(2) 0.45170(10) 0.0685(7) Uani 1 1 d . . . . .
H3A H 0.3226 0.6261 0.4561 0.082 Uiso 1 1 calc R U . . .
C2 C 0.4841(2) 0.6904(2) 0.47663(9) 0.0661(6) Uani 1 1 d . . . . .
H2 H 0.4543 0.7543 0.4972 0.079 Uiso 1 1 calc R U . . .
C12 C 0.8147(3) 0.6167(3) 0.25516(9) 0.0733(7) Uani 1 1 d . . . . .
C11 C 0.9953(2) 0.3908(2) 0.36397(11) 0.0841(8) Uani 1 1 d . . . . .
H11A H 0.9325 0.3308 0.3668 0.126 Uiso 1 1 calc R U . . .
H11B H 1.0729 0.3549 0.3721 0.126 Uiso 1 1 calc R U . . .
H11C H 0.9967 0.4225 0.3277 0.126 Uiso 1 1 calc R U . . .
C9 C 1.0634(2) 0.5866(2) 0.40049(12) 0.0815(8) Uani 1 1 d . . . . .
H9A H 1.0712 0.6145 0.3637 0.122 Uiso 1 1 calc R U . . .
H9B H 1.1405 0.5560 0.4128 0.122 Uiso 1 1 calc R U . . .
H9C H 1.0386 0.6523 0.4233 0.122 Uiso 1 1 calc R U . . .
C13A C 0.7400(9) 0.7181(9) 0.2475(3) 0.120(3) Uani 0.679(14) 1 d . . P A 1
H13A H 0.6685 0.7111 0.2698 0.180 Uiso 0.679(14) 1 calc R U P A 1
H13B H 0.7162 0.7231 0.2100 0.180 Uiso 0.679(14) 1 calc R U P A 1
H13C H 0.7841 0.7896 0.2574 0.180 Uiso 0.679(14) 1 calc R U P A 1
C14A C 0.9347(7) 0.6291(10) 0.2228(2) 0.124(3) Uani 0.679(14) 1 d . . P A 1
H14A H 0.9782 0.6992 0.2349 0.186 Uiso 0.679(14) 1 calc R U P A 1
H14B H 0.9165 0.6370 0.1848 0.186 Uiso 0.679(14) 1 calc R U P A 1
H14C H 0.9842 0.5588 0.2285 0.186 Uiso 0.679(14) 1 calc R U P A 1
C14B C 0.8802(16) 0.5376(18) 0.2217(4) 0.118(7) Uani 0.321(14) 1 d . . P A 2
H14D H 0.9659 0.5531 0.2254 0.178 Uiso 0.321(14) 1 calc R U P A 2
H14E H 0.8562 0.5495 0.1846 0.178 Uiso 0.321(14) 1 calc R U P A 2
H14F H 0.8632 0.4560 0.2322 0.178 Uiso 0.321(14) 1 calc R U P A 2
C13B C 0.804(3) 0.7441(19) 0.2361(7) 0.184(14) Uani 0.321(14) 1 d . U P A 2
H13D H 0.8803 0.7850 0.2419 0.276 Uiso 0.321(14) 1 calc R U P A 2
H13E H 0.7408 0.7842 0.2561 0.276 Uiso 0.321(14) 1 calc R U P A 2
H13F H 0.7848 0.7451 0.1981 0.276 Uiso 0.321(14) 1 calc R U P A 2
H1A H 0.788(4) 0.542(3) 0.2452(15) 0.066(11) Uiso 0.679(14) 1 d . . P A 1
H1B H 0.719(5) 0.578(5) 0.250(2) 0.033(15) Uiso 0.321(14) 1 d . . P A 2

loop_
_atom_site_aniso_label
_atom_site_aniso_U_11
_atom_site_aniso_U_22
_atom_site_aniso_U_33
_atom_site_aniso_U_23
_atom_site_aniso_U_13
_atom_site_aniso_U_12
S1 0.0566(3) 0.0392(3) 0.0696(4) -0.0033(3) -0.0024(3) -0.0053(2)
O2 0.0703(10) 0.0390(8) 0.0902(11) 0.0116(8) -0.0046(8) 0.0057(7)
O1 0.0656(10) 0.0576(9) 0.0987(13) -0.0142(9) -0.0117(9) -0.0162(8)
O3 0.0617(9) 0.0882(11) 0.0468(8) -0.0034(8) -0.0080(7) -0.0008(8)
N2 0.0442(9) 0.0429(9) 0.0452(9) -0.0015(7) -0.0005(7) 0.0027(7)
N1 0.0547(10) 0.0485(9) 0.0501(10) -0.0069(8) -0.0004(8) -0.0046(8)
N3 0.0624(11) 0.0496(9) 0.0458(10) -0.0031(8) 0.0069(8) -0.0066(8)
C8 0.0497(11) 0.0373(10) 0.0458(11) -0.0057(8) 0.0055(9) 0.0072(9)
C5 0.0502(12) 0.0435(11) 0.0516(12) 0.0074(9) 0.0024(9) -0.0014(9)
C6 0.0482(11) 0.0442(11) 0.0410(10) 0.0056(8) 0.0072(9) -0.0021(9)
C7 0.0476(11) 0.0435(11) 0.0488(11) -0.0003(9) 0.0026(9) -0.0036(9)
C10 0.0464(11) 0.0567(13) 0.0676(14) 0.0015(11) -0.0016(10) 0.0135(10)
C4 0.0485(12) 0.0652(14) 0.0700(14) 0.0081(12) 0.0011(11) -0.0062(11)
C1 0.0610(14) 0.0558(13) 0.0499(12) -0.0037(10) 0.0121(10) -0.0002(10)
C3 0.0471(13) 0.0839(18) 0.0744(16) 0.0074(14) 0.0137(12) 0.0068(13)
C2 0.0660(15) 0.0688(15) 0.0635(15) -0.0007(12) 0.0212(12) 0.0142(13)
C12 0.107(2) 0.0693(17) 0.0432(13) -0.0053(12) 0.0063(13) -0.0121(17)
C11 0.0790(17) 0.0724(17) 0.101(2) -0.0095(15) 0.0098(15) 0.0336(14)
C9 0.0468(13) 0.0907(19) 0.107(2) 0.0035(16) -0.0071(13) -0.0005(13)
C13A 0.165(7) 0.131(8) 0.063(4) 0.005(4) -0.041(4) 0.041(6)
C14A 0.156(6) 0.146(8) 0.071(3) 0.008(4) 0.051(3) 0.000(5)
C14B 0.161(14) 0.133(13) 0.062(6) -0.023(7) 0.039(7) 0.017(11)
C13B 0.41(4) 0.084(9) 0.061(8) 0.036(6) 0.007(15) -0.022(18)

loop_
_atom_type_symbol
_atom_type_description
_atom_type_scat_dispersion_real
_atom_type_scat_dispersion_imag
_atom_type_scat_source
C C 0.0033 0.0016 'International Tables Vol C Tables 4.2.6.8 and 6.1.1.4'
H H 0.0000 0.0000 'International Tables Vol C Tables 4.2.6.8 and 6.1.1.4'
N N 0.0061 0.0033 'International Tables Vol C Tables 4.2.6.8 and 6.1.1.4'
O O 0.0106 0.0060 'International Tables Vol C Tables 4.2.6.8 and 6.1.1.4'
S S 0.1246 0.1234 'International Tables Vol C Tables 4.2.6.8 and 6.1.1.4'

loop_
_geom_angle_atom_site_label_1
_geom_angle_atom_site_label_2
_geom_angle_atom_site_label_3
_geom_angle
O1 S1 O2 116.19(9)
O1 S1 N1 106.57(10)
O2 S1 N1 114.09(9)
O1 S1 C5 109.14(10)
O2 S1 C5 109.22(10)
N1 S1 C5 100.42(9)
C7 N2 C8 123.15(16)
C7 N2 C10 117.39(16)
C8 N2 C10 119.09(15)
C8 N1 S1 119.57(14)
C8 N3 C12 124.25(19)
C8 N3 H3 117.9
C12 N3 H3 117.9
N1 C8 N3 119.32(18)
N1 C8 N2 125.95(18)
N3 C8 N2 114.69(17)
C4 C5 C6 121.0(2)
C4 C5 S1 120.86(17)
C6 C5 S1 118.16(15)
C1 C6 C5 118.13(18)
C1 C6 C7 117.93(18)
C5 C6 C7 123.47(17)
O3 C7 N2 120.56(18)
O3 C7 C6 119.16(18)
N2 C7 C6 120.27(17)
N2 C10 C11 111.08(18)
N2 C10 C9 112.94(18)
C11 C10 C9 112.6(2)
N2 C10 H10 106.6
C11 C10 H10 106.6
C9 C10 H10 106.6
C3 C4 C5 119.2(2)
C3 C4 H4 120.4
C5 C4 H4 120.4
C2 C1 C6 120.8(2)
C2 C1 H1 119.6
C6 C1 H1 119.6
C2 C3 C4 120.7(2)
C2 C3 H3A 119.7
C4 C3 H3A 119.7
C3 C2 C1 120.2(2)
C3 C2 H2 119.9
C1 C2 H2 119.9
C14B C12 N3 112.9(5)
C13A C12 N3 109.8(4)
C14B C12 C13B 116.6(10)
N3 C12 C13B 113.3(9)
C13A C12 C14A 110.9(4)
N3 C12 C14A 106.9(3)
C13A C12 H1A 120(3)
N3 C12 H1A 106(2)
C14A C12 H1A 103(3)
C14B C12 H1B 100(3)
N3 C12 H1B 108(3)
C13B C12 H1B 104(3)
C10 C11 H11A 109.5
C10 C11 H11B 109.5
H11A C11 H11B 109.5
C10 C11 H11C 109.5
H11A C11 H11C 109.5
H11B C11 H11C 109.5
C10 C9 H9A 109.5
C10 C9 H9B 109.5
H9A C9 H9B 109.5
C10 C9 H9C 109.5
H9A C9 H9C 109.5
H9B C9 H9C 109.5
C12 C13A H13A 109.5
C12 C13A H13B 109.5
H13A C13A H13B 109.5
C12 C13A H13C 109.5
H13A C13A H13C 109.5
H13B C13A H13C 109.5
C12 C14A H14A 109.5
C12 C14A H14B 109.5
H14A C14A H14B 109.5
C12 C14A H14C 109.5
H14A C14A H14C 109.5
H14B C14A H14C 109.5
C12 C14B H14D 109.5
C12 C14B H14E 109.5
H14D C14B H14E 109.5
C12 C14B H14F 109.5
H14D C14B H14F 109.5
H14E C14B H14F 109.5
C12 C13B H13D 109.5
C12 C13B H13E 109.5
H13D C13B H13E 109.5
C12 C13B H13F 109.5
H13D C13B H13F 109.5
H13E C13B H13F 109.5

loop_
_geom_bond_atom_site_label_1
_geom_bond_atom_site_label_2
_geom_bond_distance
S1 O1 1.4318(15)
S1 O2 1.4345(15)
S1 N1 1.6074(17)
S1 C5 1.754(2)
O3 C7 1.215(2)
N2 C7 1.380(2)
N2 C8 1.411(2)
N2 C10 1.504(2)
N1 C8 1.310(2)
N3 C8 1.324(2)
N3 C12 1.464(3)
N3 H3 0.8800
C5 C4 1.389(3)
C5 C6 1.395(3)
C6 C1 1.386(3)
C6 C7 1.495(3)
C10 C11 1.513(3)
C10 C9 1.515(3)
C10 H10 1.0000
C4 C3 1.374(3)
C4 H4 0.9500
C1 C2 1.381(3)
C1 H1 0.9500
C3 C2 1.369(3)
C3 H3A 0.9500
C2 H2 0.9500
C12 C14B 1.432(11)
C12 C13A 1.434(9)
C12 C13B 1.525(19)
C12 C14A 1.577(7)
C12 H1A 0.93(4)
C12 H1B 1.16(5)
C11 H11A 0.9800
C11 H11B 0.9800
C11 H11C 0.9800
C9 H9A 0.9800
C9 H9B 0.9800
C9 H9C 0.9800
C13A H13A 0.9800
C13A H13B 0.9800
C13A H13C 0.9800
C14A H14A 0.9800
C14A H14B 0.9800
C14A H14C 0.9800
C14B H14D 0.9800
C14B H14E 0.9800
C14B H14F 0.9800
C13B H13D 0.9800
C13B H13E 0.9800
C13B H13F 0.9800
